data_4105841
loop_
_publ_author_name
'Mei-Chun Chen'
'Long-Hua Li'
'Yu-Biao Chen'
'Ling Chen'

_publ_section_title
;
 In-Phase Alignments of Asymmetric Building Units in Ln4GaSbS9 (Ln = Pr,
 Nd, Sm, Gd-Ho) and Their Strong Nonlinear Optical Responses in Middle IR
;
_journal_name_full 'Journal of the American Chemical Society'
_journal_page_first 4617
_journal_page_last 4624
_journal_paper_doi 10.1021/ja1111095
_journal_volume 133
_journal_year 2011
_chemical_formula_sum 'Ga Gd4 S9 Sb'
_chemical_formula_weight 1109.01
_chemical_name_systematic
; 
 ? 
;
_space_group_IT_number 41
_symmetry_cell_setting orthorhombic
_symmetry_space_group_name_Hall 'A 2 -2ab'
_symmetry_space_group_name_H-M 'A b a 2'
_atom_sites_solution_primary direct
_atom_sites_solution_secondary difmap
_audit_creation_method SHELXL-97
_cell_angle_alpha 90.00
_cell_angle_beta 90.00
_cell_angle_gamma 90.00
_cell_formula_units_Z 8
_cell_length_a 13.5733(16)
_cell_length_b 13.8956(18)
_cell_length_c 14.0982(19)
_cell_measurement_reflns_used 3972
_cell_measurement_temperature 293(2)
_cell_measurement_theta_max 27.4719
_cell_measurement_theta_min 3.0014
_cell_volume 2659.0(6)
_computing_cell_refinement 'Bruker XSCANS'
_computing_data_collection 'Bruker XSCANS'
_computing_data_reduction 'Bruker SHELXTL'
_computing_molecular_graphics 'Bruker SHELXTL'
_computing_publication_material 'Bruker SHELXTL'
_computing_structure_refinement 'SHELXL-97 (Sheldrick, 1997)'
_computing_structure_solution 'SHELXS-97 (Sheldrick, 1990)'
_diffrn_ambient_temperature 293(2)
_diffrn_measured_fraction_theta_full 0.976
_diffrn_measured_fraction_theta_max 0.976
_diffrn_measurement_device_type 'Bruker P4'
_diffrn_measurement_method '\w scans'
_diffrn_radiation_monochromator graphite
_diffrn_radiation_source 'fine-focus sealed tube'
_diffrn_radiation_type MoK\a
_diffrn_radiation_wavelength 0.71073
_diffrn_reflns_av_R_equivalents 0.0210
_diffrn_reflns_av_sigmaI/netI 0.0275
_diffrn_reflns_limit_h_max 17
_diffrn_reflns_limit_h_min -14
_diffrn_reflns_limit_k_max 18
_diffrn_reflns_limit_k_min -15
_diffrn_reflns_limit_l_max 18
_diffrn_reflns_limit_l_min -18
_diffrn_reflns_number 9588
_diffrn_reflns_theta_full 27.48
_diffrn_reflns_theta_max 27.48
_diffrn_reflns_theta_min 2.55
_exptl_absorpt_coefficient_mu 25.034
_exptl_absorpt_correction_T_max 1.0000
_exptl_absorpt_correction_T_min 0.4961
_exptl_absorpt_correction_type multi-scan
_exptl_crystal_colour orangeyellow
_exptl_crystal_density_diffrn 5.540
_exptl_crystal_description block
_exptl_crystal_F_000 3856
_exptl_crystal_size_max 0.097
_exptl_crystal_size_mid 0.053
_exptl_crystal_size_min 0.051
_refine_diff_density_max 0.946
_refine_diff_density_min -0.978
_refine_diff_density_rms 0.244
_refine_ls_abs_structure_details 'Flack H D (1983), Acta Cryst. A39, 876-881'
_refine_ls_abs_structure_Flack 0.032(14)
_refine_ls_extinction_coef 0.00032(4)
_refine_ls_extinction_expression Fc^*^=kFc[1+0.001xFc^2^\l^3^/sin(2\q)]^-1/4^
_refine_ls_extinction_method SHELXL
_refine_ls_goodness_of_fit_ref 1.307
_refine_ls_matrix_type full
_refine_ls_number_parameters 138
_refine_ls_number_reflns 2931
_refine_ls_number_restraints 1
_refine_ls_restrained_S_all 1.307
_refine_ls_R_factor_all 0.0128
_refine_ls_R_factor_gt 0.0114
_refine_ls_shift/su_max 0.001
_refine_ls_shift/su_mean 0.000
_refine_ls_structure_factor_coef Fsqd
_refine_ls_weighting_details 'calc w=1/[\s^2^(Fo^2^)+(0.0258P)^2^+12.9099P] where P=(Fo^2^+2Fc^2^)/3'
_refine_ls_weighting_scheme calc
_refine_ls_wR_factor_gt 0.0265
_refine_ls_wR_factor_ref 0.0596
_reflns_number_gt 2817
_reflns_number_total 2931
_reflns_threshold_expression >2sigma(I)
_cod_data_source_file ja1111095_si_001_4.cif
_cod_data_source_block Gd4GaSbS9
_cod_database_code 4105841

loop_
_symmetry_equiv_pos_as_xyz
'x, y, z'
'-x, -y, z'
'x+1/2, -y+1/2, z'
'-x+1/2, y+1/2, z'
'x, y+1/2, z+1/2'
'-x, -y+1/2, z+1/2'
'x+1/2, -y+1, z+1/2'
'-x+1/2, y+1, z+1/2'

loop_
_atom_site_label
_atom_site_type_symbol
_atom_site_fract_x
_atom_site_fract_y
_atom_site_fract_z
_atom_site_U_iso_or_equiv
_atom_site_adp_type
_atom_site_occupancy
_atom_site_symmetry_multiplicity
_atom_site_calc_flag
_atom_site_refinement_flags
Gd1 Gd 0.68586(3) 0.60928(3) 0.98165(3) 0.00884(11) Uani 1 1 d .
Gd2 Gd 0.89897(3) 0.82804(3) 0.99231(3) 0.00932(11) Uani 1 1 d .
Gd3 Gd 0.81831(3) 0.83434(3) 0.70873(3) 0.01029(11) Uani 1 1 d .
Gd4 Gd 0.60386(3) 0.88847(3) 0.93892(3) 0.01048(11) Uani 1 1 d .
Sb Sb 0.88728(5) 0.57959(5) 0.75204(5) 0.01449(15) Uani 1 1 d .
Ga Ga 0.59229(7) 0.60516(7) 0.71901(8) 0.0092(2) Uani 1 1 d .
S1 S 0.90056(15) 0.59002(16) 0.92478(17) 0.0098(4) Uani 1 1 d .
S2 S 0.58147(16) 0.90639(16) 0.74046(17) 0.0117(4) Uani 1 1 d .
S3 S 0.69730(16) 0.51148(16) 0.80630(17) 0.0100(4) Uani 1 1 d .
S4 S 0.69005(16) 0.69790(16) 0.62366(16) 0.0086(4) Uani 1 1 d .
S5 S 1.0000 1.0000 0.6288(3) 0.0206(8) Uani 1 2 d S
S6 S 0.99276(17) 0.80523(16) 0.81351(17) 0.0124(4) Uani 1 1 d .
S7 S 0.93227(16) 0.74703(16) 0.56688(16) 0.0083(4) Uani 1 1 d .
S8 S 0.74903(17) 0.94278(15) 0.56142(16) 0.0092(4) Uani 1 1 d .
S9 S 1.0000 1.0000 1.0000(3) 0.0130(7) Uani 1 2 d S
S10 S 0.74586(17) 0.76579(16) 0.87552(16) 0.0091(4) Uani 1 1 d .

loop_
_atom_site_aniso_label
_atom_site_aniso_U_11
_atom_site_aniso_U_22
_atom_site_aniso_U_33
_atom_site_aniso_U_23
_atom_site_aniso_U_13
_atom_site_aniso_U_12
Gd1 0.0091(2) 0.0065(2) 0.0109(2) 0.00035(18) 0.00139(17) 0.00065(15)
Gd2 0.0056(2) 0.0099(2) 0.0124(2) 0.00101(18) -0.00006(18) 0.00034(15)
Gd3 0.0134(2) 0.0096(2) 0.0079(2) 0.00042(17) -0.00008(17) 0.00188(16)
Gd4 0.0072(2) 0.0098(2) 0.0144(2) 0.00421(19) -0.00090(18) 0.00095(16)
Sb 0.0169(3) 0.0141(3) 0.0124(3) 0.0051(2) -0.0018(2) 0.0031(3)
Ga 0.0074(4) 0.0095(5) 0.0107(5) -0.0005(4) 0.0003(4) -0.0001(4)
S1 0.0063(9) 0.0108(10) 0.0125(11) 0.0012(8) 0.0003(8) 0.0008(8)
S2 0.0102(10) 0.0121(11) 0.0129(11) -0.0005(9) 0.0013(8) 0.0008(8)
S3 0.0103(10) 0.0087(10) 0.0110(11) -0.0014(8) -0.0016(8) 0.0017(8)
S4 0.0087(10) 0.0083(10) 0.0088(10) 0.0007(8) 0.0003(7) -0.0003(8)
S5 0.0231(19) 0.028(2) 0.0110(18) 0.000 0.000 0.0196(16)
S6 0.0116(11) 0.0136(11) 0.0119(11) 0.0004(9) 0.0040(8) -0.0016(9)
S7 0.0073(10) 0.0079(10) 0.0098(10) -0.0001(8) 0.0005(8) 0.0001(9)
S8 0.0082(10) 0.0080(10) 0.0114(11) 0.0023(8) -0.0002(8) -0.0001(8)
S9 0.0089(14) 0.0090(14) 0.0211(19) 0.000 0.000 -0.0017(11)
S10 0.0077(10) 0.0095(10) 0.0101(10) 0.0022(8) 0.0007(8) -0.0003(8)

loop_
_atom_type_symbol
_atom_type_description
_atom_type_scat_dispersion_real
_atom_type_scat_dispersion_imag
_atom_type_scat_source
S S 0.1246 0.1234 'International Tables Vol C Tables 4.2.6.8 and 6.1.1.4'
Ga Ga 0.2307 1.6083 'International Tables Vol C Tables 4.2.6.8 and 6.1.1.4'
Sb Sb -0.5866 1.5461 'International Tables Vol C Tables 4.2.6.8 and 6.1.1.4'
Gd Gd -0.1653 3.9035 'International Tables Vol C Tables 4.2.6.8 and 6.1.1.4'

loop_
_geom_angle_atom_site_label_1
_geom_angle_atom_site_label_2
_geom_angle_atom_site_label_3
_geom_angle
_geom_angle_site_symmetry_1
_geom_angle_site_symmetry_3
S8 Gd1 S10 143.43(7) 5_545 .
S8 Gd1 S7 126.34(7) 5_545 8_645
S10 Gd1 S7 82.05(7) . 8_645
S8 Gd1 S3 86.28(7) 5_545 .
S10 Gd1 S3 83.60(7) . .
S7 Gd1 S3 138.03(7) 8_645 .
S7 Gd2 S8 134.45(7) 6_765 8_645
S7 Gd2 S9 84.18(6) 6_765 .
S8 Gd2 S9 81.17(6) 8_645 .
S7 Gd2 S10 137.28(7) 6_765 .
S8 Gd2 S10 81.04(7) 8_645 .
S9 Gd2 S10 131.50(8) . .
S10 Gd3 S8 136.50(7) . .
S10 Gd3 S7 131.62(7) . .
S8 Gd3 S7 83.48(7) . .
S10 Gd3 S6 78.50(7) . .
S8 Gd3 S6 140.01(7) . .
S7 Gd3 S6 81.28(7) . .
S7 Gd4 S10 83.84(7) 8_645 .
S7 Gd4 S8 84.97(7) 8_645 8_645
S10 Gd4 S8 82.18(7) . 8_645
S7 Gd4 S1 86.92(7) 8_645 3_465
S10 Gd4 S1 138.19(7) . 3_465
S8 Gd4 S1 137.45(7) 8_645 3_465
S1 Sb S2 96.42(8) . 4_645
S1 Sb S2 89.06(7) . 3_565
S2 Sb S2 84.02(8) 4_645 3_565
S1 Sb S3 79.59(7) . .
S2 Sb S3 81.28(7) 4_645 .
S2 Sb S3 160.24(7) 3_565 .
S6 Ga S4 112.42(9) 3_465 .
S6 Ga S3 111.53(10) 3_465 .
S4 Ga S3 105.98(8) . .
S6 Ga S5 110.36(8) 3_465 3_465
S4 Ga S5 110.37(10) . 3_465
S3 Ga S5 105.91(8) . 3_465
Sb S1 Gd4 98.67(8) . 3_565
Sb S1 Gd4 90.57(8) . 4_645
Gd4 S1 Gd4 97.08(7) 3_565 4_645
Sb S1 Gd1 101.39(8) . .
Gd4 S1 Gd1 157.51(9) 3_565 .
Gd4 S1 Gd1 92.79(6) 4_645 .
Sb S2 Sb 95.51(8) 4_655 3_465
Sb S2 Gd4 90.11(7) 4_655 .
Sb S2 Gd4 93.01(7) 3_465 .
Ga S3 Gd1 99.36(8) . .
Ga S3 Gd3 100.77(9) . 4_645
Gd1 S3 Gd3 147.17(9) . 4_645
Ga S3 Sb 103.30(9) . .
Gd1 S3 Sb 97.17(7) . .
Gd3 S3 Sb 103.07(7) 4_645 .
Ga S4 Gd3 118.93(9) . .
Ga S4 Gd2 119.50(9) . 8_644
Gd3 S4 Gd2 96.34(7) . 8_644
Ga S4 Gd1 120.34(9) . 8_644
Gd3 S4 Gd1 102.69(7) . 8_644
Gd2 S4 Gd1 93.85(7) 8_644 8_644
Ga S5 Ga 113.10(16) 4_655 3_565
Ga S6 Gd3 96.53(9) 3_565 .
Ga S6 Gd2 136.57(10) 3_565 .
Gd3 S6 Gd2 94.16(7) . .
Gd4 S7 Gd2 99.94(8) 8_644 6_764
Gd4 S7 Gd1 96.17(7) 8_644 8_644
Gd2 S7 Gd1 93.13(7) 6_764 8_644
Gd4 S7 Gd3 93.50(7) 8_644 .
Gd2 S7 Gd3 154.62(9) 6_764 .
Gd1 S7 Gd3 106.79(7) 8_644 .
Gd1 S8 Gd3 153.44(9) 5_554 .
Gd1 S8 Gd2 96.72(7) 5_554 8_644
Gd3 S8 Gd2 101.62(7) . 8_644
Gd1 S8 Gd4 101.75(7) 5_554 8_644
Gd3 S8 Gd4 94.37(7) . 8_644
Gd2 S8 Gd4 98.59(7) 8_644 8_644
Gd2 S9 Gd2 175.49(15) . 2_775
Gd2 S9 Gd1 90.992(17) . 4_655
Gd2 S9 Gd1 88.614(17) 2_775 4_655
Gd2 S9 Gd1 88.614(17) . 3_565
Gd2 S9 Gd1 90.992(17) 2_775 3_565
Gd1 S9 Gd1 169.96(14) 4_655 3_565
Gd3 S10 Gd4 108.68(8) . .
Gd3 S10 Gd1 148.23(9) . .
Gd4 S10 Gd1 96.11(7) . .
Gd3 S10 Gd2 97.60(7) . .
Gd4 S10 Gd2 98.01(7) . .
Gd1 S10 Gd2 98.28(7) . .

loop_
_geom_bond_atom_site_label_1
_geom_bond_atom_site_label_2
_geom_bond_distance
_geom_bond_site_symmetry_2
Gd1 S8 2.712(2) 5_545
Gd1 S10 2.762(2) .
Gd1 S7 2.771(2) 8_645
Gd1 S3 2.825(2) .
Gd2 S7 2.728(2) 6_765
Gd2 S8 2.744(2) 8_645
Gd2 S9 2.7571(5) .
Gd2 S10 2.789(2) .
Gd3 S10 2.721(2) .
Gd3 S8 2.733(2) .
Gd3 S7 2.804(2) .
Gd3 S6 2.820(2) .
Gd4 S7 2.712(2) 8_645
Gd4 S10 2.724(2) .
Gd4 S8 2.746(2) 8_645
Gd4 S1 2.783(2) 3_465
Sb S1 2.446(2) .
Sb S2 2.449(2) 4_645
Sb S2 2.648(2) 3_565
Sb S3 2.851(2) .
Ga S6 2.269(2) 3_465
Ga S4 2.286(2) .
Ga S3 2.289(2) .
Ga S5 2.307(2) 3_465
S1 Gd4 2.783(2) 3_565
S1 Gd4 2.808(2) 4_645
S2 Sb 2.449(2) 4_655
S2 Sb 2.648(2) 3_465
S3 Gd3 2.828(2) 4_645
S4 Gd2 2.857(2) 8_644
S4 Gd1 2.892(2) 8_644
S5 Ga 2.307(2) 4_655
S5 Ga 2.307(2) 3_565
S6 Ga 2.269(2) 3_565
S7 Gd4 2.712(2) 8_644
S7 Gd2 2.728(2) 6_764
S7 Gd1 2.771(2) 8_644
S8 Gd1 2.712(2) 5_554
S8 Gd2 2.744(2) 8_644
S8 Gd4 2.746(2) 8_644
S9 Gd2 2.7571(5) 2_775
S9 Gd1 2.9559(6) 4_655
S9 Gd1 2.9559(6) 3_565
